data_7154423
loop_
_publ_author_name
'Zhu, Chunyin'
'Bi, Benwei'
'Ding, Ya'
'Zhang, Te'
'Chen, Qiu-Yun'

_publ_section_title
;
 A mild and facile synthesis of polyfunctionalized pyridines: merging
 three-component cyclization and aerobic oxidation by amine/metal
 catalysts.
;
_journal_issue 22
_journal_name_full 'Organic &amp; biomolecular chemistry'
_journal_page_first 6278
_journal_page_last 6285
_journal_paper_doi 10.1039/c5ob00630a
_journal_volume 13
_journal_year 2015
_chemical_formula_sum 'C17 H17 N O2'
_chemical_formula_weight 267.31
_space_group_crystal_system monoclinic
_space_group_IT_number 15
_space_group_name_Hall '-C 2yc'
_space_group_name_H-M_alt 'C 1 2/c 1'
_symmetry_space_group_name_Hall '-C 2yc'
_symmetry_space_group_name_H-M 'C 1 2/c 1'
_atom_sites_solution_hydrogens geom
_audit_creation_method SHELXL-2014/7
_audit_update_record
;
2015-04-23 deposited with the CCDC.
2015-04-24 downloaded from the CCDC.
;
_cell_angle_alpha 90
_cell_angle_beta 91.26(3)
_cell_angle_gamma 90
_cell_formula_units_Z 8
_cell_length_a 12.175(2)
_cell_length_b 10.945(2)
_cell_length_c 20.162(4)
_cell_measurement_reflns_used 3451
_cell_measurement_temperature 293(2)
_cell_measurement_theta_max 28.7645
_cell_measurement_theta_min 2.6853
_cell_volume 2686.0(8)
_computing_structure_refinement 'SHELXL-2014/7 (Sheldrick, 2014)'
_diffrn_ambient_temperature 293(2)
_diffrn_detector_area_resol_mean 28.5714
_diffrn_measured_fraction_theta_full 0.983
_diffrn_measured_fraction_theta_max 0.966
_diffrn_measurement_device_type
;
Saturn724+ (2x2 bin mode)
;
_diffrn_measurement_method dtprofit.ref
_diffrn_radiation_type MoK\a
_diffrn_radiation_wavelength 0.71073
_diffrn_reflns_av_R_equivalents 0.0239
_diffrn_reflns_av_unetI/netI 0.0274
_diffrn_reflns_laue_measured_fraction_full 0.983
_diffrn_reflns_laue_measured_fraction_max 0.966
_diffrn_reflns_limit_h_max 14
_diffrn_reflns_limit_h_min -11
_diffrn_reflns_limit_k_max 12
_diffrn_reflns_limit_k_min -13
_diffrn_reflns_limit_l_max 24
_diffrn_reflns_limit_l_min -23
_diffrn_reflns_number 7633
_diffrn_reflns_point_group_measured_fraction_full 0.983
_diffrn_reflns_point_group_measured_fraction_max 0.966
_diffrn_reflns_theta_full 25.242
_diffrn_reflns_theta_max 26.019
_diffrn_reflns_theta_min 3.194
_exptl_absorpt_coefficient_mu 0.087
_exptl_absorpt_correction_T_max 1.0000
_exptl_absorpt_correction_T_min 0.8535
_exptl_absorpt_correction_type multi-scan
_exptl_crystal_colour Colorless
_exptl_crystal_density_diffrn 1.322
_exptl_crystal_description Prism
_exptl_crystal_F_000 1136
_exptl_crystal_size_max 0.2000
_exptl_crystal_size_mid 0.2000
_exptl_crystal_size_min 0.2000
_refine_diff_density_max 0.167
_refine_diff_density_min -0.197
_refine_diff_density_rms 0.035
_refine_ls_extinction_method none
_refine_ls_goodness_of_fit_ref 1.055
_refine_ls_hydrogen_treatment constr
_refine_ls_matrix_type full
_refine_ls_number_parameters 182
_refine_ls_number_reflns 2551
_refine_ls_number_restraints 0
_refine_ls_restrained_S_all 1.055
_refine_ls_R_factor_all 0.0464
_refine_ls_R_factor_gt 0.0386
_refine_ls_shift/su_max 0.000
_refine_ls_shift/su_mean 0.000
_refine_ls_structure_factor_coef Fsqd
_refine_ls_weighting_details 'w=1/[\s^2^(Fo^2^)+(0.0501P)^2^+1.0632P] where P=(Fo^2^+2Fc^2^)/3'
_refine_ls_weighting_scheme calc
_refine_ls_wR_factor_gt 0.0931
_refine_ls_wR_factor_ref 0.0978
_reflns_Friedel_coverage 0.000
_reflns_number_gt 2235
_reflns_number_total 2551
_reflns_threshold_expression 'I > 2\s(I)'
_cod_data_source_file c5ob00630a2.cif
_cod_data_source_block s
_cod_depositor_comments
;
The following automatic conversions were performed:

'_exptl_absorpt_correction_type' value 'Multi-scan' changed to
'multi-scan' according to
/usr/data/users/saulius/crontab/automatic-downloads/rss-feeds/RSC/lib/dictionaries/cif_core.dic
dictionary named 'cif_core.dic' version 2.4.2 from 2011-04-26.

Automatic conversion script
Id: cif_fix_values 3271 2015-04-21 07:52:19Z andrius 

 Adding full bibliography for 7154423.cif.
;
_cod_database_code 7154423
_shelx_shelxl_version_number 2014/7
_shelx_space_group_comment
;
The symmetry employed for this shelxl refinement is uniquely defined
by the following loop, which should always be used as a source of
symmetry information in preference to the above space-group names.
They are only intended as comments.
;

loop_
_space_group_symop_operation_xyz
'x, y, z'
'-x, y, -z+1/2'
'x+1/2, y+1/2, z'
'-x+1/2, y+1/2, -z+1/2'
'-x, -y, -z'
'x, -y, z-1/2'
'-x+1/2, -y+1/2, -z'
'x+1/2, -y+1/2, z-1/2'

loop_
_atom_site_label
_atom_site_type_symbol
_atom_site_fract_x
_atom_site_fract_y
_atom_site_fract_z
_atom_site_U_iso_or_equiv
_atom_site_adp_type
_atom_site_occupancy
_atom_site_site_symmetry_order
_atom_site_calc_flag
_atom_site_refinement_flags_posn
_atom_site_refinement_flags_adp
O1 O -0.12807(7) 0.71885(8) 0.47462(5) 0.0268(2) Uani 1 1 d . .
O2 O 0.01739(8) 0.64519(8) 0.42079(5) 0.0298(3) Uani 1 1 d . .
N1 N -0.09117(8) 0.94536(10) 0.43373(5) 0.0211(3) Uani 1 1 d . .
C1 C 0.25793(10) 1.10761(12) 0.31827(7) 0.0243(3) Uani 1 1 d . .
H1 H 0.2540 1.1552 0.3563 0.029 Uiso 1 1 calc R U
C2 C 0.34551(11) 1.12152(12) 0.27625(7) 0.0282(3) Uani 1 1 d . .
H2 H 0.4007 1.1774 0.2868 0.034 Uiso 1 1 calc R U
C3 C 0.35173(11) 1.05286(13) 0.21863(7) 0.0292(3) Uani 1 1 d . .
H3 H 0.4104 1.0630 0.1904 0.035 Uiso 1 1 calc R U
C4 C 0.26977(11) 0.96919(13) 0.20362(7) 0.0277(3) Uani 1 1 d . .
H4 H 0.2731 0.9231 0.1650 0.033 Uiso 1 1 calc R U
C5 C 0.18254(11) 0.95377(12) 0.24599(6) 0.0242(3) Uani 1 1 d . .
H5 H 0.1281 0.8968 0.2356 0.029 Uiso 1 1 calc R U
C6 C 0.17548(10) 1.02253(12) 0.30380(6) 0.0208(3) Uani 1 1 d . .
C7 C 0.08272(10) 1.00029(12) 0.34962(6) 0.0203(3) Uani 1 1 d . .
C8 C 0.06418(10) 0.88101(12) 0.37122(6) 0.0213(3) Uani 1 1 d . .
H8 H 0.1092 0.8176 0.3576 0.026 Uiso 1 1 calc R U
C9 C -0.02224(10) 0.85827(11) 0.41320(6) 0.0208(3) Uani 1 1 d . .
C10 C 0.01148(10) 1.09268(12) 0.37049(6) 0.0202(3) Uani 1 1 d . .
C11 C -0.07486(10) 1.05983(12) 0.41253(6) 0.0203(3) Uani 1 1 d . .
C12 C -0.15991(10) 1.15079(12) 0.43485(7) 0.0243(3) Uani 1 1 d . .
H12A H -0.1651 1.1458 0.4827 0.029 Uiso 1 1 calc R U
H12B H -0.2308 1.1276 0.4158 0.029 Uiso 1 1 calc R U
C13 C -0.13640(11) 1.28275(12) 0.41591(6) 0.0249(3) Uani 1 1 d . .
H13A H -0.2039 1.3297 0.4169 0.030 Uiso 1 1 calc R U
H13B H -0.0849 1.3181 0.4479 0.030 Uiso 1 1 calc R U
C14 C -0.08867(11) 1.28978(13) 0.34687(7) 0.0278(3) Uani 1 1 d . .
H14A H -0.0784 1.3746 0.3344 0.033 Uiso 1 1 calc R U
H14B H -0.1390 1.2525 0.3149 0.033 Uiso 1 1 calc R U
C15 C 0.02137(11) 1.22306(12) 0.34665(7) 0.0254(3) Uani 1 1 d . .
H15A H 0.0494 1.2232 0.3020 0.030 Uiso 1 1 calc R U
H15B H 0.0736 1.2663 0.3751 0.030 Uiso 1 1 calc R U
C16 C -0.04069(10) 0.72973(12) 0.43617(6) 0.0217(3) Uani 1 1 d . .
C17 C -0.15246(12) 0.59552(13) 0.49651(7) 0.0301(3) Uani 1 1 d . .
H17A H -0.1570 0.5421 0.4588 0.045 Uiso 1 1 calc R U
H17B H -0.2213 0.5951 0.5188 0.045 Uiso 1 1 calc R U
H17C H -0.0952 0.5678 0.5264 0.045 Uiso 1 1 calc R U

loop_
_atom_site_aniso_label
_atom_site_aniso_U_11
_atom_site_aniso_U_22
_atom_site_aniso_U_33
_atom_site_aniso_U_23
_atom_site_aniso_U_13
_atom_site_aniso_U_12
O1 0.0260(5) 0.0192(5) 0.0358(5) 0.0043(4) 0.0112(4) -0.0003(4)
O2 0.0333(5) 0.0233(5) 0.0333(5) 0.0047(4) 0.0109(4) 0.0061(4)
N1 0.0209(5) 0.0207(6) 0.0216(5) 0.0005(4) 0.0016(4) -0.0001(4)
C1 0.0225(6) 0.0231(7) 0.0273(7) 0.0006(6) 0.0007(5) 0.0005(5)
C2 0.0206(6) 0.0242(7) 0.0400(8) 0.0063(6) 0.0023(6) -0.0019(5)
C3 0.0223(6) 0.0334(8) 0.0322(7) 0.0121(6) 0.0082(5) 0.0046(6)
C4 0.0278(7) 0.0326(8) 0.0229(7) 0.0009(6) 0.0030(5) 0.0071(6)
C5 0.0218(6) 0.0243(7) 0.0266(7) 0.0011(6) 0.0011(5) 0.0008(5)
C6 0.0194(6) 0.0198(7) 0.0232(6) 0.0045(5) 0.0017(5) 0.0026(5)
C7 0.0182(6) 0.0235(7) 0.0193(6) 0.0006(5) -0.0011(5) -0.0007(5)
C8 0.0188(6) 0.0213(7) 0.0238(6) -0.0002(5) 0.0004(5) 0.0019(5)
C9 0.0195(6) 0.0221(7) 0.0206(6) 0.0006(5) -0.0007(5) 0.0006(5)
C10 0.0203(6) 0.0216(7) 0.0187(6) 0.0004(5) -0.0010(5) -0.0003(5)
C11 0.0207(6) 0.0210(7) 0.0192(6) -0.0005(5) -0.0003(5) -0.0003(5)
C12 0.0229(7) 0.0246(7) 0.0256(7) -0.0015(5) 0.0041(5) 0.0012(5)
C13 0.0238(7) 0.0225(7) 0.0286(7) -0.0012(6) 0.0022(5) 0.0030(5)
C14 0.0303(7) 0.0226(7) 0.0305(7) 0.0051(6) 0.0037(6) 0.0040(6)
C15 0.0259(7) 0.0238(7) 0.0267(7) 0.0031(6) 0.0059(5) 0.0009(5)
C16 0.0211(6) 0.0235(7) 0.0208(6) 0.0004(5) 0.0021(5) 0.0012(5)
C17 0.0309(7) 0.0195(7) 0.0404(8) 0.0072(6) 0.0102(6) -0.0020(6)

loop_
_atom_type_symbol
_atom_type_description
_atom_type_scat_dispersion_real
_atom_type_scat_dispersion_imag
_atom_type_scat_source
C C 0.0033 0.0016 'International Tables Vol C Tables 4.2.6.8 and 6.1.1.4'
H H 0.0000 0.0000 'International Tables Vol C Tables 4.2.6.8 and 6.1.1.4'
N N 0.0061 0.0033 'International Tables Vol C Tables 4.2.6.8 and 6.1.1.4'
O O 0.0106 0.0060 'International Tables Vol C Tables 4.2.6.8 and 6.1.1.4'

loop_
_geom_angle_atom_site_label_1
_geom_angle_atom_site_label_2
_geom_angle_atom_site_label_3
_geom_angle
C16 O1 C17 115.47(10)
C11 N1 C9 117.89(11)
C2 C1 C6 120.36(13)
C2 C1 H1 119.8
C6 C1 H1 119.8
C1 C2 C3 120.65(13)
C1 C2 H2 119.7
C3 C2 H2 119.7
C4 C3 C2 119.32(13)
C4 C3 H3 120.3
C2 C3 H3 120.3
C3 C4 C5 120.27(13)
C3 C4 H4 119.9
C5 C4 H4 119.9
C4 C5 C6 120.79(13)
C4 C5 H5 119.6
C6 C5 H5 119.6
C5 C6 C1 118.60(12)
C5 C6 C7 119.41(11)
C1 C6 C7 121.95(12)
C8 C7 C10 118.38(12)
C8 C7 C6 118.33(11)
C10 C7 C6 123.27(11)
C9 C8 C7 119.21(12)
C9 C8 H8 120.4
C7 C8 H8 120.4
N1 C9 C8 123.29(12)
N1 C9 C16 118.18(11)
C8 C9 C16 118.53(11)
C7 C10 C11 118.04(12)
C7 C10 C15 122.08(11)
C11 C10 C15 119.81(11)
N1 C11 C10 123.18(11)
N1 C11 C12 114.42(11)
C10 C11 C12 122.35(12)
C11 C12 C13 114.59(11)
C11 C12 H12A 108.6
C13 C12 H12A 108.6
C11 C12 H12B 108.6
C13 C12 H12B 108.6
H12A C12 H12B 107.6
C14 C13 C12 110.78(11)
C14 C13 H13A 109.5
C12 C13 H13A 109.5
C14 C13 H13B 109.5
C12 C13 H13B 109.5
H13A C13 H13B 108.1
C13 C14 C15 109.35(11)
C13 C14 H14A 109.8
C15 C14 H14A 109.8
C13 C14 H14B 109.8
C15 C14 H14B 109.8
H14A C14 H14B 108.3
C10 C15 C14 112.01(11)
C10 C15 H15A 109.2
C14 C15 H15A 109.2
C10 C15 H15B 109.2
C14 C15 H15B 109.2
H15A C15 H15B 107.9
O2 C16 O1 123.96(12)
O2 C16 C9 123.11(12)
O1 C16 C9 112.93(11)
O1 C17 H17A 109.5
O1 C17 H17B 109.5
H17A C17 H17B 109.5
O1 C17 H17C 109.5
H17A C17 H17C 109.5
H17B C17 H17C 109.5

loop_
_geom_bond_atom_site_label_1
_geom_bond_atom_site_label_2
_geom_bond_distance
O1 C16 1.3353(16)
O1 C17 1.4528(16)
O2 C16 1.2091(15)
N1 C11 1.3400(17)
N1 C9 1.3415(17)
C1 C2 1.3848(19)
C1 C6 1.3954(18)
C1 H1 0.9300
C2 C3 1.387(2)
C2 H2 0.9300
C3 C4 1.383(2)
C3 H3 0.9300
C4 C5 1.3878(19)
C4 H4 0.9300
C5 C6 1.3916(19)
C5 H5 0.9300
C6 C7 1.4948(18)
C7 C8 1.3961(18)
C7 C10 1.4028(18)
C8 C9 1.3872(18)
C8 H8 0.9300
C9 C16 1.4997(18)
C10 C11 1.4113(18)
C10 C15 1.5114(18)
C11 C12 1.5120(18)
C12 C13 1.5227(19)
C12 H12A 0.9700
C12 H12B 0.9700
C13 C14 1.5221(19)
C13 H13A 0.9700
C13 H13B 0.9700
C14 C15 1.5259(19)
C14 H14A 0.9700
C14 H14B 0.9700
C15 H15A 0.9700
C15 H15B 0.9700
C17 H17A 0.9600
C17 H17B 0.9600
C17 H17C 0.9600

loop_
_geom_torsion_atom_site_label_1
_geom_torsion_atom_site_label_2
_geom_torsion_atom_site_label_3
_geom_torsion_atom_site_label_4
_geom_torsion
C6 C1 C2 C3 1.2(2)
C1 C2 C3 C4 -0.5(2)
C2 C3 C4 C5 -0.3(2)
C3 C4 C5 C6 0.5(2)
C4 C5 C6 C1 0.12(19)
C4 C5 C6 C7 -177.69(11)
C2 C1 C6 C5 -0.95(19)
C2 C1 C6 C7 176.81(11)
C5 C6 C7 C8 52.76(16)
C1 C6 C7 C8 -124.98(13)
C5 C6 C7 C10 -125.37(13)
C1 C6 C7 C10 56.90(17)
C10 C7 C8 C9 -1.09(17)
C6 C7 C8 C9 -179.31(11)
C11 N1 C9 C8 -0.22(17)
C11 N1 C9 C16 -179.39(10)
C7 C8 C9 N1 1.09(18)
C7 C8 C9 C16 -179.73(11)
C8 C7 C10 C11 0.30(17)
C6 C7 C10 C11 178.42(11)
C8 C7 C10 C15 -176.60(11)
C6 C7 C10 C15 1.53(19)
C9 N1 C11 C10 -0.65(17)
C9 N1 C11 C12 176.72(10)
C7 C10 C11 N1 0.60(17)
C15 C10 C11 N1 177.56(11)
C7 C10 C11 C12 -176.56(11)
C15 C10 C11 C12 0.40(17)
N1 C11 C12 C13 175.01(11)
C10 C11 C12 C13 -7.60(17)
C11 C12 C13 C14 38.60(15)
C12 C13 C14 C15 -62.97(14)
C7 C10 C15 C14 152.29(12)
C11 C10 C15 C14 -24.55(16)
C13 C14 C15 C10 55.35(15)
C17 O1 C16 O2 -1.52(18)
C17 O1 C16 C9 177.90(11)
N1 C9 C16 O2 -179.44(12)
C8 C9 C16 O2 1.35(18)
N1 C9 C16 O1 1.14(16)
C8 C9 C16 O1 -178.08(10)
